data_7052048
loop_
_publ_author_name
'Reinaldo Atencio'
'Alexander Brice\~no'
'Pedro Silva'
'Jos\'e A. Rodr\'iguez'
'Jonathan C. Hanson'

_publ_section_title
;
 Sequential transformations in assemblies based on octamolybdate
 clusters and 1,2-bis(4-pyridyl)ethane
;
_journal_issue 1
_journal_name_full 'New Journal of Chemistry'
_journal_page_first 33
_journal_paper_doi 10.1039/b603996k
_journal_volume 31
_journal_year 2007
_chemical_compound_source Synthesis
_chemical_formula_moiety 'C6 H6 Mo4 N O13, C12 H14 N2'
_chemical_formula_sum 'C18 H20 Mo4 N3 O13'
_chemical_formula_weight 870.13
_chemical_name_systematic
;
?
;
_space_group_IT_number 2
_symmetry_cell_setting triclinic
_symmetry_space_group_name_Hall '-P 1'
_symmetry_space_group_name_H-M 'P -1'
_atom_sites_solution_hydrogens geom
_atom_sites_solution_primary direct
_atom_sites_solution_secondary difmap
_audit_creation_method SHELXL-97
_cell_angle_alpha 68.08(3)
_cell_angle_beta 85.50(3)
_cell_angle_gamma 76.19(3)
_cell_formula_units_Z 2
_cell_length_a 10.716(2)
_cell_length_b 11.128(2)
_cell_length_c 11.666(2)
_cell_measurement_reflns_used 25
_cell_measurement_temperature 298(2)
_cell_measurement_theta_max 39.79
_cell_measurement_theta_min 38.45
_cell_volume 1253.2(5)
_computing_cell_refinement
;
MSC/AFC, Diffractometer Control Software (Molecular
Structure Corporation, 1993a)
;
_computing_data_collection
;
MSC/AFC, Diffractometer Control Software (Molecular
Structure Corporation, 1993a)
;
_computing_data_reduction
;
TEXSAN, (Molecular Structure Corporation, 1993a)
;
_computing_molecular_graphics 'SHELXTL (Siemens, 1997)'
_computing_publication_material 'SHELXL-97 (Sheldrick, 1997)'
_computing_structure_refinement 'SHELXL-97 (Sheldrick, 1997)'
_computing_structure_solution 'SHELXLTL-NT V5.1 (Bruker AXS, 1998)'
_diffrn_ambient_temperature 298(2)
_diffrn_measured_fraction_theta_full 0.999
_diffrn_measured_fraction_theta_max 0.999
_diffrn_measurement_device_type 'Rigaku AFC7S'
_diffrn_measurement_method '\w-2\q scans'
_diffrn_radiation_monochromator graphite
_diffrn_radiation_source 'Normal-focus sealed tube'
_diffrn_radiation_type MoK\a
_diffrn_radiation_wavelength 0.71073
_diffrn_reflns_av_R_equivalents 0.0296
_diffrn_reflns_av_sigmaI/netI 0.0280
_diffrn_reflns_limit_h_max 12
_diffrn_reflns_limit_h_min -12
_diffrn_reflns_limit_k_max 0
_diffrn_reflns_limit_k_min -13
_diffrn_reflns_limit_l_max 12
_diffrn_reflns_limit_l_min -13
_diffrn_reflns_number 4665
_diffrn_reflns_theta_full 25.00
_diffrn_reflns_theta_max 25.00
_diffrn_reflns_theta_min 1.88
_diffrn_standards_decay_% 0
_diffrn_standards_interval_count 150
_diffrn_standards_number 3
_exptl_absorpt_coefficient_mu 2.027
_exptl_absorpt_correction_T_max 0.667
_exptl_absorpt_correction_T_min 0.4306
_exptl_absorpt_correction_type psi-scan
_exptl_absorpt_process_details '(North et al.,1968)'
_exptl_crystal_colour Grey
_exptl_crystal_density_diffrn 2.306
_exptl_crystal_density_method 'not measured'
_exptl_crystal_description prism
_exptl_crystal_F_000 842
_exptl_crystal_size_max 0.50
_exptl_crystal_size_mid 0.38
_exptl_crystal_size_min 0.20
_refine_diff_density_max 1.197
_refine_diff_density_min -0.820
_refine_diff_density_rms 0.129
_refine_ls_extinction_method none
_refine_ls_goodness_of_fit_ref 1.042
_refine_ls_hydrogen_treatment constr
_refine_ls_matrix_type full
_refine_ls_number_parameters 345
_refine_ls_number_reflns 4416
_refine_ls_number_restraints 0
_refine_ls_restrained_S_all 1.042
_refine_ls_R_factor_all 0.0444
_refine_ls_R_factor_gt 0.0351
_refine_ls_shift/su_max 0.018
_refine_ls_shift/su_mean 0.001
_refine_ls_structure_factor_coef Fsqd
_refine_ls_weighting_details 'calc w=1/[\s^2^(Fo^2^)+(0.0607P)^2^+0.4117P] where P=(Fo^2^+2Fc^2^)/3'
_refine_ls_weighting_scheme calc
_refine_ls_wR_factor_gt 0.0867
_refine_ls_wR_factor_ref 0.0918
_reflns_number_gt 3766
_reflns_number_total 4416
_reflns_threshold_expression >2sigma(I)
_cod_data_source_file b603996k.txt
_cod_data_source_block p1-p
_cod_depositor_comments
;
The following automatic conversions were performed:
'_symmetry_cell_setting' value 'Triclinic' changed to 'triclinic'
according to '/home/saulius/struct/CIF-dictionaries/cif_core.dic'
dictionary named 'cif_core.dic' version 2.4.1 from
2010-06-29.

'_exptl_absorpt_correction_type' value 'Psi-scan' changed to
'psi-scan' according to
'/home/saulius/struct/CIF-dictionaries/cif_core.dic' dictionary named
'cif_core.dic' version 2.4.1 from 2010-06-29.

Automatic conversion script
Id: cif_fix_enum 1527 2010-12-29 10:47:43Z saulius 
;
_cod_original_cell_volume 1253.2(4)
_cod_original_sg_symbol_H-M P-1
_cod_database_code 7052048

loop_
_symmetry_equiv_pos_as_xyz
'x, y, z'
'-x, -y, -z'

loop_
_atom_site_label
_atom_site_type_symbol
_atom_site_fract_x
_atom_site_fract_y
_atom_site_fract_z
_atom_site_U_iso_or_equiv
_atom_site_adp_type
_atom_site_occupancy
_atom_site_symmetry_multiplicity
_atom_site_calc_flag
_atom_site_refinement_flags
_atom_site_disorder_assembly
_atom_site_disorder_group
Mo1 Mo 0.33357(4) 0.49479(4) 0.21937(4) 0.02926(13) Uani 1 1 d . . .
Mo2 Mo 0.34341(4) 0.76693(4) 0.25852(4) 0.02855(13) Uani 1 1 d . . .
Mo3 Mo 0.34684(4) 0.47605(4) 0.51356(4) 0.02452(12) Uani 1 1 d . . .
Mo4 Mo 0.42159(4) 0.75599(4) 0.52527(4) 0.02725(13) Uani 1 1 d . . .
O11 O 0.1962(4) 0.5734(4) 0.1325(4) 0.0458(10) Uani 1 1 d . . .
O12 O 0.4194(4) 0.3945(4) 0.1481(4) 0.0468(10) Uani 1 1 d . . .
O14 O 0.4380(3) 0.3845(3) 0.3849(3) 0.0288(7) Uani 1 1 d . . .
O21 O 0.4206(3) 0.6342(3) 0.1793(3) 0.0309(8) Uani 1 1 d . . .
O22 O 0.2077(4) 0.8468(4) 0.1703(4) 0.0437(9) Uani 1 1 d . . .
O23 O 0.4510(4) 0.8647(4) 0.1943(3) 0.0403(9) Uani 1 1 d . . .
O24 O 0.2913(3) 0.8133(3) 0.3987(3) 0.0318(8) Uani 1 1 d . . .
O31 O 0.2648(3) 0.5857(3) 0.3604(3) 0.0289(7) Uani 1 1 d . . .
O32 O 0.2486(3) 0.3703(3) 0.5811(3) 0.0379(9) Uani 1 1 d . . .
O34 O 0.4856(3) 0.6263(3) 0.4142(3) 0.0259(7) Uani 1 1 d . . .
O41 O 0.3379(4) 0.8071(4) 0.6351(4) 0.0460(10) Uani 1 1 d . . .
O42 O 0.5070(4) 0.8747(3) 0.4489(4) 0.0408(9) Uani 1 1 d . . .
O44 O 0.3158(3) 0.5832(3) 0.5955(3) 0.0309(8) Uani 1 1 d . . .
N1 N 0.2149(4) 0.3450(4) 0.3231(4) 0.0308(9) Uani 1 1 d . . .
N2 N 0.6586(5) 0.6555(6) 0.1052(5) 0.0589(15) Uani 1 1 d . . .
H2 H 0.5769 0.6273 0.1392 0.09(3) Uiso 1 1 d R . .
N3 N 1.3272(6) 1.0271(6) -0.2649(5) 0.0591(15) Uani 1 1 d . . .
H3 H 1.3926 1.0536 -0.3307 0.10(3) Uiso 1 1 d R . .
C1 C 0.0934(5) 0.3839(5) 0.3553(6) 0.0439(14) Uani 1 1 d . . .
H1A H 0.0606 0.4736 0.3412 0.053 Uiso 1 1 calc R . .
C2 C 0.0161(5) 0.2970(5) 0.4080(6) 0.0454(15) Uani 1 1 d . . .
H2A H -0.0684 0.3286 0.4265 0.054 Uiso 1 1 calc R . .
C3 C 0.0619(5) 0.1625(5) 0.4341(5) 0.0384(12) Uani 1 1 d . . .
C4 C 0.1897(5) 0.1228(5) 0.4040(5) 0.0397(13) Uani 1 1 d . . .
H4A H 0.2262 0.0332 0.4209 0.048 Uiso 1 1 calc R . .
C5 C 0.2618(5) 0.2160(5) 0.3494(5) 0.0354(12) Uani 1 1 d . . .
H5A H 0.3469 0.1875 0.3302 0.042 Uiso 1 1 calc R . .
C6 C -0.0254(6) 0.0697(6) 0.4868(7) 0.0520(16) Uani 1 1 d . . .
H6A H -0.0598 0.0799 0.5629 0.062 Uiso 1 1 calc R . .
H6B H -0.0973 0.0986 0.4297 0.062 Uiso 1 1 calc R . .
C7 C 0.6459(6) 0.7779(8) 0.0186(7) 0.0615(18) Uani 1 1 d . . .
H7A H 0.5656 0.8362 0.0026 0.074 Uiso 1 1 calc R . .
C8 C 0.7496(7) 0.8171(7) -0.0460(6) 0.0602(18) Uani 1 1 d . . .
H8A H 0.7401 0.9024 -0.1054 0.072 Uiso 1 1 calc R . .
C9 C 0.8699(6) 0.7301(7) -0.0234(6) 0.0472(14) Uani 1 1 d . . .
C10 C 0.8801(6) 0.6055(7) 0.0697(6) 0.0597(18) Uani 1 1 d . . .
H10A H 0.9596 0.5462 0.0897 0.072 Uiso 1 1 calc R . .
C11 C 0.7738(7) 0.5708(7) 0.1309(7) 0.067(2) Uani 1 1 d . . .
H11A H 0.7810 0.4868 0.1919 0.081 Uiso 1 1 calc R . .
C12 C 0.9862(7) 0.7694(7) -0.0932(6) 0.0571(17) Uani 1 1 d . . .
H12A H 0.9656 0.8131 -0.1808 0.068 Uiso 1 1 calc R . .
H12B H 1.0544 0.6908 -0.0819 0.068 Uiso 1 1 calc R . .
C13 C 1.0301(6) 0.8618(6) -0.0474(5) 0.0434(13) Uani 1 1 d . . .
H13A H 1.0590 0.8142 0.0378 0.052 Uiso 1 1 calc R . .
H13B H 0.9580 0.9344 -0.0493 0.052 Uiso 1 1 calc R . .
C14 C 1.1381(6) 0.9183(6) -0.1237(5) 0.0406(13) Uani 1 1 d . . .
C15 C 1.1099(6) 1.0455(6) -0.2137(6) 0.0537(16) Uani 1 1 d . . .
H15A H 1.0256 1.0951 -0.2270 0.064 Uiso 1 1 calc R . .
C16 C 1.2069(8) 1.0967(7) -0.2823(7) 0.068(2) Uani 1 1 d . . .
H16A H 1.1883 1.1819 -0.3422 0.082 Uiso 1 1 calc R . .
C17 C 1.3566(6) 0.9026(8) -0.1803(6) 0.0586(18) Uani 1 1 d . . .
H17A H 1.4412 0.8538 -0.1711 0.070 Uiso 1 1 calc R . .
C18 C 1.2636(6) 0.8478(6) -0.1083(6) 0.0486(15) Uani 1 1 d . . .
H18A H 1.2850 0.7626 -0.0485 0.058 Uiso 1 1 calc R . .

loop_
_atom_site_aniso_label
_atom_site_aniso_U_11
_atom_site_aniso_U_22
_atom_site_aniso_U_33
_atom_site_aniso_U_23
_atom_site_aniso_U_13
_atom_site_aniso_U_12
Mo1 0.0294(2) 0.0238(2) 0.0335(2) -0.00422(18) -0.00112(18) -0.01391(17)
Mo2 0.0276(2) 0.0192(2) 0.0338(2) -0.00213(18) -0.00100(17) -0.00830(17)
Mo3 0.0192(2) 0.0192(2) 0.0316(2) -0.00361(17) 0.00350(16) -0.00823(15)
Mo4 0.0251(2) 0.0191(2) 0.0356(2) -0.00759(17) 0.00228(17) -0.00608(16)
O11 0.043(2) 0.036(2) 0.051(2) -0.0006(18) -0.0124(18) -0.0170(18)
O12 0.057(3) 0.041(2) 0.047(2) -0.0177(19) 0.0083(19) -0.0181(19)
O14 0.0270(17) 0.0214(16) 0.0365(19) -0.0078(14) 0.0007(14) -0.0072(13)
O21 0.0288(18) 0.0296(18) 0.0360(19) -0.0090(15) 0.0040(14) -0.0159(14)
O22 0.040(2) 0.038(2) 0.044(2) -0.0048(18) -0.0101(17) -0.0051(17)
O23 0.044(2) 0.0303(19) 0.043(2) -0.0036(17) 0.0053(17) -0.0203(17)
O24 0.0257(17) 0.0218(17) 0.044(2) -0.0090(15) -0.0017(15) -0.0014(13)
O31 0.0212(16) 0.0215(17) 0.0382(19) -0.0021(14) -0.0002(14) -0.0086(13)
O32 0.0313(19) 0.0306(19) 0.046(2) -0.0024(16) 0.0070(16) -0.0174(15)
O34 0.0205(16) 0.0212(16) 0.0328(18) -0.0056(14) 0.0008(13) -0.0060(13)
O41 0.047(2) 0.038(2) 0.053(2) -0.0210(19) 0.0086(19) -0.0066(18)
O42 0.043(2) 0.0272(19) 0.049(2) -0.0065(17) 0.0028(18) -0.0161(16)
O44 0.0240(17) 0.0282(18) 0.0381(19) -0.0085(15) 0.0067(14) -0.0092(14)
N1 0.028(2) 0.024(2) 0.042(2) -0.0086(18) 0.0020(18) -0.0136(17)
N2 0.050(3) 0.076(4) 0.066(4) -0.034(3) 0.023(3) -0.036(3)
N3 0.063(4) 0.076(4) 0.057(3) -0.030(3) 0.022(3) -0.048(3)
C1 0.034(3) 0.024(3) 0.071(4) -0.014(3) -0.001(3) -0.007(2)
C2 0.024(3) 0.033(3) 0.082(4) -0.023(3) 0.009(3) -0.010(2)
C3 0.033(3) 0.031(3) 0.055(3) -0.016(3) 0.010(2) -0.018(2)
C4 0.029(3) 0.026(3) 0.060(4) -0.010(3) 0.005(2) -0.010(2)
C5 0.030(3) 0.026(3) 0.048(3) -0.010(2) 0.008(2) -0.011(2)
C6 0.042(3) 0.037(3) 0.079(5) -0.019(3) 0.019(3) -0.022(3)
C7 0.038(3) 0.072(5) 0.069(5) -0.023(4) 0.000(3) -0.008(3)
C8 0.058(4) 0.055(4) 0.059(4) -0.006(3) 0.008(3) -0.023(3)
C9 0.040(3) 0.061(4) 0.045(3) -0.017(3) 0.002(3) -0.023(3)
C10 0.039(3) 0.058(4) 0.065(4) -0.006(3) 0.013(3) -0.009(3)
C11 0.067(5) 0.048(4) 0.069(5) -0.001(3) 0.024(4) -0.021(4)
C12 0.056(4) 0.065(4) 0.060(4) -0.026(3) 0.020(3) -0.034(3)
C13 0.044(3) 0.043(3) 0.045(3) -0.010(3) 0.004(3) -0.023(3)
C14 0.046(3) 0.038(3) 0.036(3) -0.007(2) 0.000(2) -0.018(3)
C15 0.051(4) 0.038(3) 0.061(4) -0.004(3) 0.007(3) -0.015(3)
C16 0.098(6) 0.041(4) 0.065(5) -0.007(3) 0.021(4) -0.042(4)
C17 0.040(3) 0.086(5) 0.055(4) -0.032(4) 0.009(3) -0.018(3)
C18 0.044(3) 0.051(4) 0.042(3) -0.008(3) 0.006(3) -0.013(3)

loop_
_atom_type_symbol
_atom_type_description
_atom_type_scat_dispersion_real
_atom_type_scat_dispersion_imag
_atom_type_scat_source
C C 0.0033 0.0016 'International Tables Vol C Tables 4.2.6.8 and 6.1.1.4'
H H 0.0000 0.0000 'International Tables Vol C Tables 4.2.6.8 and 6.1.1.4'
N N 0.0061 0.0033 'International Tables Vol C Tables 4.2.6.8 and 6.1.1.4'
O O 0.0106 0.0060 'International Tables Vol C Tables 4.2.6.8 and 6.1.1.4'
Mo Mo -1.6832 0.6857 'International Tables Vol C Tables 4.2.6.8 and 6.1.1.4'

loop_
_geom_angle_atom_site_label_1
_geom_angle_atom_site_label_2
_geom_angle_atom_site_label_3
_geom_angle
_geom_angle_site_symmetry_1
_geom_angle_site_symmetry_3
_geom_angle_publ_flag
O12 Mo1 O11 104.6(2) . . ?
O12 Mo1 O21 104.00(18) . . ?
O11 Mo1 O21 101.64(17) . . ?
O12 Mo1 O14 92.11(17) . . ?
O11 Mo1 O14 154.35(17) . . ?
O21 Mo1 O14 92.75(14) . . ?
O12 Mo1 O31 161.99(17) . . ?
O11 Mo1 O31 92.76(17) . . ?
O21 Mo1 O31 76.44(13) . . ?
O14 Mo1 O31 69.93(12) . . ?
O12 Mo1 N1 92.38(17) . . ?
O11 Mo1 N1 82.64(17) . . ?
O21 Mo1 N1 161.22(15) . . ?
O14 Mo1 N1 77.29(14) . . ?
O31 Mo1 N1 85.13(14) . . ?
O22 Mo2 O23 104.83(19) . . ?
O22 Mo2 O24 99.00(17) . . ?
O23 Mo2 O24 100.83(17) . . ?
O22 Mo2 O21 99.72(17) . . ?
O23 Mo2 O21 94.12(16) . . ?
O24 Mo2 O21 152.13(14) . . ?
O22 Mo2 O31 92.51(16) . . ?
O23 Mo2 O31 160.47(15) . . ?
O24 Mo2 O31 84.94(14) . . ?
O21 Mo2 O31 73.80(13) . . ?
O22 Mo2 O34 163.38(16) . . ?
O23 Mo2 O34 91.34(15) . . ?
O24 Mo2 O34 73.73(13) . . ?
O21 Mo2 O34 82.61(13) . . ?
O31 Mo2 O34 72.21(12) . . ?
O32 Mo3 O44 103.13(17) . . ?
O32 Mo3 O31 103.36(16) . . ?
O44 Mo3 O31 102.02(15) . . ?
O32 Mo3 O34 103.47(16) . 2_666 ?
O44 Mo3 O34 97.89(15) . 2_666 ?
O31 Mo3 O34 141.73(14) . 2_666 ?
O32 Mo3 O14 97.61(16) . . ?
O44 Mo3 O14 159.12(14) . . ?
O31 Mo3 O14 75.24(14) . . ?
O34 Mo3 O14 74.58(14) 2_666 . ?
O32 Mo3 O34 179.00(15) . . ?
O44 Mo3 O34 77.65(13) . . ?
O31 Mo3 O34 75.82(12) . . ?
O34 Mo3 O34 77.00(13) 2_666 . ?
O14 Mo3 O34 81.65(12) . . ?
O41 Mo4 O42 105.36(19) . . ?
O41 Mo4 O14 104.22(18) . 2_666 ?
O42 Mo4 O14 98.37(16) . 2_666 ?
O41 Mo4 O24 101.39(18) . . ?
O42 Mo4 O24 96.41(17) . . ?
O14 Mo4 O24 145.70(14) 2_666 . ?
O41 Mo4 O34 156.78(16) . . ?
O42 Mo4 O34 97.82(16) . . ?
O14 Mo4 O34 73.13(13) 2_666 . ?
O24 Mo4 O34 74.31(13) . . ?
O41 Mo4 O44 85.42(16) . . ?
O42 Mo4 O44 168.84(16) . . ?
O14 Mo4 O44 81.43(13) 2_666 . ?
O24 Mo4 O44 78.27(14) . . ?
O34 Mo4 O44 71.37(12) . . ?
Mo4 O14 Mo1 149.49(19) 2_666 . ?
Mo4 O14 Mo3 105.88(16) 2_666 . ?
Mo1 O14 Mo3 104.60(14) . . ?
Mo1 O21 Mo2 113.02(16) . . ?
Mo2 O24 Mo4 115.40(16) . . ?
Mo3 O31 Mo1 109.71(15) . . ?
Mo3 O31 Mo2 114.26(15) . . ?
Mo1 O31 Mo2 93.19(13) . . ?
Mo3 O34 Mo4 102.44(14) 2_666 . ?
Mo3 O34 Mo2 155.72(17) 2_666 . ?
Mo4 O34 Mo2 91.22(11) . . ?
Mo3 O34 Mo3 103.00(13) 2_666 . ?
Mo4 O34 Mo3 95.60(12) . . ?
Mo2 O34 Mo3 95.41(11) . . ?
Mo3 O44 Mo4 115.25(16) . . ?
C5 N1 C1 117.9(4) . . ?
C5 N1 Mo1 120.8(3) . . ?
C1 N1 Mo1 121.3(3) . . ?
C11 N2 C7 120.6(6) . . ?
C11 N2 H2 122.4 . . ?
C7 N2 H2 116.4 . . ?
C16 N3 C17 120.7(6) . . ?
C16 N3 H3 119.6 . . ?
C17 N3 H3 117.0 . . ?
N1 C1 C2 122.5(5) . . ?
N1 C1 H1A 118.8 . . ?
C2 C1 H1A 118.8 . . ?
C1 C2 C3 120.7(5) . . ?
C1 C2 H2A 119.6 . . ?
C3 C2 H2A 119.6 . . ?
C2 C3 C4 116.2(5) . . ?
C2 C3 C6 120.0(5) . . ?
C4 C3 C6 123.7(5) . . ?
C5 C4 C3 120.0(5) . . ?
C5 C4 H4A 120.0 . . ?
C3 C4 H4A 120.0 . . ?
N1 C5 C4 122.6(5) . . ?
N1 C5 H5A 118.7 . . ?
C4 C5 H5A 118.7 . . ?
C6 C6 C3 118.6(6) 2_556 . ?
C6 C6 H6A 107.7 2_556 . ?
C3 C6 H6A 107.7 . . ?
C6 C6 H6B 107.7 2_556 . ?
C3 C6 H6B 107.7 . . ?
H6A C6 H6B 107.1 . . ?
N2 C7 C8 120.5(6) . . ?
N2 C7 H7A 119.8 . . ?
C8 C7 H7A 119.8 . . ?
C7 C8 C9 120.2(7) . . ?
C7 C8 H8A 119.9 . . ?
C9 C8 H8A 119.9 . . ?
C8 C9 C10 117.7(6) . . ?
C8 C9 C12 121.7(6) . . ?
C10 C9 C12 120.5(6) . . ?
C11 C10 C9 119.8(6) . . ?
C11 C10 H10A 120.1 . . ?
C9 C10 H10A 120.1 . . ?
N2 C11 C10 121.2(6) . . ?
N2 C11 H11A 119.4 . . ?
C10 C11 H11A 119.4 . . ?
C9 C12 C13 109.6(5) . . ?
C9 C12 H12A 109.8 . . ?
C13 C12 H12A 109.8 . . ?
C9 C12 H12B 109.8 . . ?
C13 C12 H12B 109.8 . . ?
H12A C12 H12B 108.2 . . ?
C12 C13 C14 112.5(5) . . ?
C12 C13 H13A 109.1 . . ?
C14 C13 H13A 109.1 . . ?
C12 C13 H13B 109.1 . . ?
C14 C13 H13B 109.1 . . ?
H13A C13 H13B 107.8 . . ?
C18 C14 C15 118.4(6) . . ?
C18 C14 C13 122.4(5) . . ?
C15 C14 C13 119.3(5) . . ?
C16 C15 C14 119.4(6) . . ?
C16 C15 H15A 120.3 . . ?
C14 C15 H15A 120.3 . . ?
N3 C16 C15 121.0(7) . . ?
N3 C16 H16A 119.5 . . ?
C15 C16 H16A 119.5 . . ?
N3 C17 C18 120.5(6) . . ?
N3 C17 H17A 119.7 . . ?
C18 C17 H17A 119.7 . . ?
C17 C18 C14 119.9(6) . . ?
C17 C18 H18A 120.0 . . ?
C14 C18 H18A 120.0 . . ?

loop_
_geom_bond_atom_site_label_1
_geom_bond_atom_site_label_2
_geom_bond_distance
_geom_bond_site_symmetry_2
_geom_bond_publ_flag
Mo1 O12 1.693(4) . ?
Mo1 O11 1.708(4) . ?
Mo1 O21 1.891(3) . ?
Mo1 O14 2.098(3) . ?
Mo1 O31 2.229(4) . ?
Mo1 N1 2.264(4) . ?
Mo2 O22 1.702(4) . ?
Mo2 O23 1.712(4) . ?
Mo2 O24 1.898(4) . ?
Mo2 O21 2.009(4) . ?
Mo2 O31 2.248(3) . ?
Mo2 O34 2.290(3) . ?
Mo3 O32 1.698(3) . ?
Mo3 O44 1.749(3) . ?
Mo3 O31 1.887(3) . ?
Mo3 O34 1.943(3) 2_666 ?
Mo3 O14 2.164(3) . ?
Mo3 O34 2.412(3) . ?
Mo4 O41 1.700(4) . ?
Mo4 O42 1.717(4) . ?
Mo4 O14 1.926(3) 2_666 ?
Mo4 O24 1.932(3) . ?
Mo4 O34 2.240(3) . ?
Mo4 O44 2.318(3) . ?
O14 Mo4 1.926(3) 2_666 ?
O34 Mo3 1.943(3) 2_666 ?
N1 C5 1.326(6) . ?
N1 C1 1.341(7) . ?
N2 C11 1.339(9) . ?
N2 C7 1.342(9) . ?
N2 H2 1.0027 . ?
N3 C16 1.322(10) . ?
N3 C17 1.346(9) . ?
N3 H3 1.0067 . ?
C1 C2 1.363(8) . ?
C1 H1A 0.9300 . ?
C2 C3 1.380(7) . ?
C2 H2A 0.9300 . ?
C3 C4 1.395(7) . ?
C3 C6 1.489(7) . ?
C4 C5 1.376(7) . ?
C4 H4A 0.9300 . ?
C5 H5A 0.9300 . ?
C6 C6 1.436(11) 2_556 ?
C6 H6A 0.9700 . ?
C6 H6B 0.9700 . ?
C7 C8 1.360(9) . ?
C7 H7A 0.9300 . ?
C8 C9 1.391(9) . ?
C8 H8A 0.9300 . ?
C9 C10 1.392(9) . ?
C9 C12 1.497(8) . ?
C10 C11 1.353(9) . ?
C10 H10A 0.9300 . ?
C11 H11A 0.9300 . ?
C12 C13 1.499(8) . ?
C12 H12A 0.9700 . ?
C12 H12B 0.9700 . ?
C13 C14 1.515(8) . ?
C13 H13A 0.9700 . ?
C13 H13B 0.9700 . ?
C14 C18 1.373(8) . ?
C14 C15 1.390(8) . ?
C15 C16 1.363(9) . ?
C15 H15A 0.9300 . ?
C16 H16A 0.9300 . ?
C17 C18 1.359(9) . ?
C17 H17A 0.9300 . ?
C18 H18A 0.9300 . ?
